data_2004620
loop_
_publ_author_name
'De Ridder, D. J. A.'
'Rebizant, J.'
'Apostolidis, C.'
'Kanellakopulos, B.'
'Dornberger, E.'

_publ_contact_author
;
     Dr. Dirk J.A. De Ridder
     European Commission
     Joint Research Centre
     Institute for Transuranium Elements
     Postfach 2340
     D-76125 Karlsruhe
     Germany
;
_publ_section_title
;
 Bis(cyclooctatetraenyl)neptunium(IV)
;
_journal_issue 3
_journal_name_full 'Acta Crystallographica Section C'
_journal_page_first 597
_journal_page_last 600
_journal_paper_doi 10.1107/S0108270195013047
_journal_volume 52
_journal_year 1996
_chemical_formula_iupac '[Np (C~8~H~8~)~2~]'
_chemical_formula_structural 'Np C16 H16'
_chemical_formula_sum 'C16 H16 Np'
_chemical_formula_weight 445.29
_chemical_name_common neptunocene
_chemical_name_systematic
;
Bis(cyclooctatetraenyl)neptunium(IV)
;
_space_group_IT_number 14
_symmetry_cell_setting monoclinic
_symmetry_space_group_name_Hall '-P 2yn'
_symmetry_space_group_name_H-M 'P 1 21/n 1'
_audit_creation_method 'Text editor'
_cell_angle_alpha 90.00
_cell_angle_beta 98.85(4)
_cell_angle_gamma 90.00
_cell_formula_units_Z 2
_cell_length_a 7.124(4)
_cell_length_b 8.687(3)
_cell_length_c 10.6064(13)
_cell_measurement_reflns_used 23
_cell_measurement_temperature 293(2)
_cell_measurement_theta_max 24.5
_cell_measurement_theta_min 11.7
_cell_volume 648.6(4)
_computing_cell_refinement 'CAD-4 Software'
_computing_data_collection 'CAD-4 Software (Enraf-Nonius, 1989)'
_computing_data_reduction 'SDP (Enraf-Nonius, 1986)'
_computing_molecular_graphics 'ORTEPII (Johnson, 1976)'
_computing_structure_refinement SDP
_computing_structure_solution SDP
_diffrn_ambient_temperature 293(2)
_diffrn_measurement_device 'Enraf-Nonius CAD4'
_diffrn_measurement_method \q/2\q
_diffrn_radiation_monochromator graphite
_diffrn_radiation_source 'fine-focus sealed tube'
_diffrn_radiation_type MoK\a
_diffrn_radiation_wavelength 0.71073
_diffrn_reflns_av_R_equivalents 0.0334
_diffrn_reflns_av_sigmaI/netI 0.0292
_diffrn_reflns_limit_h_max 10
_diffrn_reflns_limit_h_min 0
_diffrn_reflns_limit_k_max 12
_diffrn_reflns_limit_k_min -12
_diffrn_reflns_limit_l_max 14
_diffrn_reflns_limit_l_min -14
_diffrn_reflns_number 3913
_diffrn_reflns_theta_max 29.98
_diffrn_reflns_theta_min 3.05
_diffrn_standards_decay_% insignificant
_diffrn_standards_interval_time 120
_diffrn_standards_number 3
_exptl_absorpt_coefficient_mu 7.985
_exptl_absorpt_correction_T_max 1.000
_exptl_absorpt_correction_T_min 0.825
_exptl_absorpt_correction_type '\y scans (North, Phillips & Matthews, 1968)'
_exptl_crystal_colour 'dark brown'
_exptl_crystal_density_diffrn 2.280
_exptl_crystal_description needle
_exptl_crystal_F_000 410
_exptl_crystal_size_max 0.72
_exptl_crystal_size_mid 0.12
_exptl_crystal_size_min 0.09
_refine_diff_density_max 0.782
_refine_diff_density_min -0.990
_refine_ls_extinction_coef 1.21E-06(4)
_refine_ls_extinction_method 'Stout & Jensen, 1968'
_refine_ls_goodness_of_fit_all 0
_refine_ls_goodness_of_fit_obs 1.065
_refine_ls_hydrogen_treatment 'riding H atoms at 0.95\%A from their carrier atom, with U~iso~ = 1.3 U~eq~'
_refine_ls_matrix_type full
_refine_ls_number_parameters 80
_refine_ls_number_reflns 1125
_refine_ls_number_restraints 0
_refine_ls_restrained_S_all 0
_refine_ls_restrained_S_obs 0
_refine_ls_R_factor_all 0.054
_refine_ls_R_factor_obs 0.031
_refine_ls_shift/esd_max 0.09
_refine_ls_shift/esd_mean 0
_refine_ls_structure_factor_coef F
_refine_ls_weighting_details w=4*F^2^/[\s(I)^2^+(0.06*F^2^)^2^]
_refine_ls_weighting_scheme calc
_refine_ls_wR_factor_all 0
_refine_ls_wR_factor_obs 0.038
_reflns_number_observed 1408
_reflns_number_total 1884
_reflns_observed_criterion >2sigma(I)
_cod_data_source_file jz1077.cif
_cod_data_source_block mv560
_cod_depositor_comments
;
The following automatic conversions were performed:

'_refine_ls_weighting_scheme' value
'w=4*F^2^/[\s(I)^2^+(0.06*F^2^)^2^]' was changed to 'calc'. New tag
'_refine_ls_weighting_details' was created. The value of the new tag
was set to 'w=4*F^2^/[\s(I)^2^+(0.06*F^2^)^2^]'.

Automatic conversion script
Id: cif_fix_values 3143 2015-03-26 13:38:13Z robertas 
;
_cod_original_sg_symbol_H-M 'P 21/n'
_cod_original_formula_sum 'Np C16 H16'
_cod_database_code 2004620
_cod_database_fobs_code 2004620

loop_
_symmetry_equiv_pos_as_xyz
'x, y, z'
'x+1/2, -y+1/2, z+1/2'
'-x, -y, -z'
'-x-1/2, y-1/2, -z-1/2'

loop_
_atom_site_aniso_label
_atom_site_aniso_U_11
_atom_site_aniso_U_22
_atom_site_aniso_U_33
_atom_site_aniso_U_12
_atom_site_aniso_U_13
_atom_site_aniso_U_23
Np 0.02940(10) 0.02340(10) 0.02540(10) -0.0035(2) -0.00076(9) -0.0017(2)
C1 0.081(5) 0.044(5) 0.063(4) -0.018(4) -0.042(4) 0.017(4)
C2 0.030(3) 0.070(5) 0.082(5) -0.038(4) -0.010(4) -0.001(4)
C3 0.062(3) 0.071(4) 0.057(4) -0.027(4) 0.029(3) -0.042(3)
C4 0.140(7) 0.035(4) 0.037(4) 0.000(3) -0.001(4) -0.040(4)
C5 0.060(4) 0.032(4) 0.087(6) -0.010(4) -0.034(4) 0.013(3)
C6 0.035(3) 0.057(4) 0.083(5) -0.036(4) 0.007(3) 0.002(3)
C7 0.063(3) 0.078(6) 0.060(4) -0.029(4) 0.036(3) -0.030(4)
C8 0.140(10) 0.073(7) 0.018(3) 0.000(3) 0.002(4) -0.046(5)

loop_
_atom_site_label
_atom_site_occupancy
_atom_site_fract_x
_atom_site_fract_y
_atom_site_fract_z
_atom_site_U_iso_or_equiv
_atom_site_thermal_displace_type
_atom_site_calc_flag
_atom_site_type_symbol
Np 1 0 0 0 .02660(5) U . Np
C1 1 .259(2) .0201(7) .2050(10) .068(3) U . C
C2 1 .3350(10) .0920(10) .1128(9) .062(3) U . C
C3 1 .2780(10) .1992(9) .0229(8) .062(3) U . C
C4 1 .1100(10) .2879(9) -.0114(7) .072(3) U . C
C5 1 -.0660(10) .2930(10) .0344(8) .065(3) U . C
C6 1 -0.1452(9) .2193(9) .1283(7) .058(3) U . C
C7 1 -.0880(10) .1120(10) .2140(7) .063(3) U . C
C8 1 .077(2) .0261(9) .2501(8) .080(4) U . C
H1 1 .343 -0.052 .252 .089 U calc H
H2 1 .461 .058 .110 .080 U calc H
H3 1 .372 .221 -0.029 .080 U calc H
H4 1 .117 .358 -0.079 .093 U calc H
H5 1 -0.150 .366 -0.011 .081 U calc H
H6 1 -0.271 .254 .133 .076 U calc H
H7 1 -0.184 .086 .263 .082 U calc H
H8 1 .069 -0.042 .319 .099 U calc H

loop_
_atom_type_symbol
_atom_type_description
_atom_type_scat_dispersion_real
_atom_type_scat_dispersion_imag
_atom_type_scat_source
Np Np -11.4937 4.1493 'International Tables Vol C Tables 4.2.6.8 and 6.1.1.4'
C C 0.0033 0.0016 'International Tables Vol C Tables 4.2.6.8 and 6.1.1.4'
H H 0.0000 0.0000 'International Tables Vol C Tables 4.2.6.8 and 6.1.1.4'

loop_
_geom_angle_atom_site_label_1
_geom_angle_atom_site_label_2
_geom_angle_atom_site_label_3
_geom_angle
_geom_angle_publ_flag
C1 Np C2 29.7(3) no
C1 Np C3 57.0(3) no
C1 Np C4 78.5(2) no
C1 Np C5 86.4(2) no
C1 Np C6 78.8(3) no
C1 Np C7 59.5(3) no
C1 Np C8 31.9(4) no
C2 Np C3 29.9(3) no
C2 Np C4 58.3(3) no
C2 Np C5 79.1(3) no
C2 Np C6 86.9(2) no
C2 Np C7 79.4(3) no
C2 Np C8 58.8(4) no
C3 Np C4 31.6(3) no
C3 Np C5 59.6(2) no
C3 Np C6 80.0(2) no
C3 Np C7 87.3(2) no
C3 Np C8 79.2(3) no
C4 Np C5 31.1(3) no
C4 Np C6 58.7(3) no
C4 Np C7 78.5(3) no
C4 Np C8 87.0(2) no
C5 Np C6 30.3(3) no
C5 Np C7 56.6(3) no
C5 Np C8 77.9(3) no
C6 Np C7 29.0(2) no
C6 Np C8 57.1(3) no
C7 Np C8 30.7(3) no
Np C1 C2 74.8(5) no
Np C1 C8 74.1(5) no
Np C1 H1 134.3(6) no
C2 C1 C8 134.8(8) no
C2 C1 H1 113.0(10) no
C8 C1 H1 113.0(10) no
Np C2 C1 75.5(5) no
Np C2 C3 74.7(4) no
Np C2 H2 134.0(7) no
C1 C2 C3 136.5(8) no
C1 C2 H2 111.7(8) no
C3 C2 H2 111.8(8) no
Np C3 C2 75.4(5) no
Np C3 C4 74.7(5) no
Np C3 H3 131.6(6) no
C2 C3 C4 134.5(8) no
C2 C3 H3 112.7(7) no
C4 C3 H3 112.8(8) no
Np C4 C3 73.7(5) no
Np C4 C5 74.4(5) no
Np C4 H4 134.2(6) no
C3 C4 C5 133.4(8) no
C3 C4 H4 113.0(10) no
C5 C4 H4 113.3(9) no
Np C5 C4 74.5(5) no
Np C5 C6 75.5(5) no
Np C5 H5 133.5(6) no
C4 C5 C6 135.8(8) no
C4 C5 H5 112.1(8) no
C6 C5 H5 112.1(8) no
Np C6 C5 74.2(5) no
Np C6 C7 75.1(5) no
Np C6 H6 134.0(5) no
C5 C6 C7 135.2(7) no
C5 C6 H6 112.4(7) no
C7 C6 H6 112.4(8) no
Np C7 C6 75.9(5) no
Np C7 C8 74.7(5) no
Np C7 H7 133.1(6) no
C6 C7 C8 136.3(9) no
C6 C7 H7 111.8(7) no
C8 C7 H7 111.9(8) no
Np C8 C1 74.0(5) no
Np C8 C7 74.6(5) no
Np C8 H8 133.1(7) no
C1 C8 C7 133.5(8) no
C1 C8 H8 113.0(10) no
C7 C8 H8 113.0(10) no

loop_
_geom_bond_atom_site_label_1
_geom_bond_atom_site_label_2
_geom_bond_distance
_geom_bond_publ_flag
Np C1 2.630(10) yes
Np C2 2.624(7) yes
Np C3 2.616(7) yes
Np C4 2.629(8) yes
Np C5 2.628(9) yes
Np C6 2.643(8) yes
Np C7 2.633(8) yes
Np C8 2.634(8) yes
C1 C2 1.350(10) yes
C1 C8 1.45(2) yes
C1 H1 0.950(9) no
C2 C3 1.350(10) yes
C2 H2 0.950(8) no
C3 C4 1.430(10) yes
C3 H3 0.950(8) no
C4 C5 1.410(10) yes
C4 H4 0.950(8) no
C5 C6 1.380(10) yes
C5 H5 0.950(8) no
C6 C7 1.320(10) yes
C6 H6 0.950(7) no
C7 C8 1.39(2) yes
C7 H7 0.950(8) no
C8 H8 0.950(9) no

loop_
_geom_torsion_atom_site_label_1
_geom_torsion_atom_site_label_2
_geom_torsion_atom_site_label_3
_geom_torsion_atom_site_label_4
_geom_torsion
_geom_torsion_publ_flag
C2 Np C1 C8 146.7(7) no
C2 Np C1 H1 -107(2) no
C3 Np C1 C2 -18.4(5) no
C3 Np C1 C8 128.3(5) no
C3 Np C1 H1 -125.0(10) no
C4 Np C1 C2 -43.7(5) no
C4 Np C1 C8 103.1(4) no
C4 Np C1 H1 -151.0(10) no
C5 Np C1 C2 -74.1(5) no
C5 Np C1 C8 72.7(4) no
C5 Np C1 H1 179.0(10) no
C6 Np C1 C2 -103.7(5) no
C6 Np C1 C8 43.1(4) no
C6 Np C1 H1 149.0(10) no
C7 Np C1 C2 -127(5) no
C7 Np C1 C8 19.7(4) no
C7 Np C1 H1 126.0(10) no
C8 Np C1 C2 -146.7(7) no
C8 Np C1 H1 106.0(10) no
C1 Np C2 C3 -147.9(8) no
C3 Np C2 C1 147.9(8) no
C3 Np C2 H2 -106.0(10) no
C4 Np C2 C1 127.4(6) no
C4 Np C2 C3 -20.5(5) no
C4 Np C2 H2 -126.0(10) no
C5 Np C2 C1 102.2(5) no
C5 Np C2 C3 -45.7(5) no
C5 Np C2 H2 -151.0(10) no
C6 Np C2 C1 72.7(5) no
C6 Np C2 C3 -75.2(5) no
C6 Np C2 H2 179.0(10) no
C7 Np C2 C1 44.5(5) no
C7 Np C2 C3 -103.4(5) no
C7 Np C2 H2 151.0(10) no
C8 Np C2 C1 19.8(5) no
C8 Np C2 C3 -128.0(6) no
C8 Np C2 H2 126.0(10) no
C1 Np C3 C2 18.3(5) no
C1 Np C3 C4 -127.0(5) no
C1 Np C3 H3 125.9(9) no
C2 Np C3 C4 -145.3(7) no
C2 Np C3 H3 108.0(10) no
C4 Np C3 C2 145.3(7) no
C4 Np C3 H3 -107.0(10) no
C5 Np C3 C2 125.5(6) no
C5 Np C3 C4 -19.8(4) no
C5 Np C3 H3 -126.9(9) no
C6 Np C3 C2 101.4(5) no
C6 Np C3 C4 -43.9(4) no
C6 Np C3 H3 -151.0(8) no
C7 Np C3 C2 73.1(5) no
C7 Np C3 C4 -72.1(5) no
C7 Np C3 H3 -179.2(8) no
C8 Np C3 C2 43.3(5) no
C8 Np C3 C4 -102.0(5) no
C8 Np C3 H3 150.9(8) no
C1 Np C4 C3 43.2(5) no
C1 Np C4 C5 -102.5(5) no
C1 Np C4 H4 150.0(10) no
C2 Np C4 C3 19.5(4) no
C2 Np C4 C5 -126.2(5) no
C2 Np C4 H4 126(10) no
C3 Np C4 C5 -145.6(7) no
C3 Np C4 H4 107.0(10) no
C5 Np C4 C3 145.6(7) no
C5 Np C4 H4 -108.0(10) no
C6 Np C4 C3 127.0(5) no
C6 Np C4 C5 -18.6(4) no
C6 Np C4 H4 -126.0(10) no
C7 Np C4 C3 104.0(5) no
C7 Np C4 C5 -41.6(5) no
C7 Np C4 H4 -149.0(10) no
C8 Np C4 C3 74.2(5) no
C8 Np C4 C5 -71.4(6) no
C8 Np C4 H4 -179.0(10) no
C1 Np C5 C4 73.4(5) no
C1 Np C5 C6 -73.8(5) no
C1 Np C5 H5 179.4(9) no
C2 Np C5 C4 44.4(5) no
C2 Np C5 C6 -102.8(5) no
C2 Np C5 H5 150.3(9) no
C3 Np C5 C4 20.1(4) no
C3 Np C5 C6 -127.2(5) no
C3 Np C5 H5 126.0(9) no
C4 Np C5 C6 -147.2(7) no
C4 Np C5 H5 106.0(10) no
C6 Np C5 C4 147.2(7) no
C6 Np C5 H5 -107.0(10) no
C7 Np C5 H5 -125.0(10) no
C8 Np C5 C4 104.5(6) no
C8 Np C5 C6 -42.7(5) no
C8 Np C5 H5 -150.0(10) no
C1 Np C6 C5 102.3(5) no
C1 Np C6 C7 -44.7(5) no
C1 Np C6 H6 -151.6(9) no
C2 Np C6 C5 73.5(5) no
C2 Np C6 C7 -73.5(5) no
C2 Np C6 H6 179.6(8) no
C3 Np C6 C5 44.2(5) no
C3 Np C6 C7 -102.8(5) no
C3 Np C6 H6 150.3(8) no
C4 Np C6 C5 19.1(5) no
C4 Np C6 C7 -127.9(5) no
C4 Np C6 H6 125.2(9) no
C5 Np C6 C7 -147.0(7) no
C5 Np C6 H6 106.0(10) no
C7 Np C6 C5 147.0(7) no
C7 Np C6 H6 -107.0(10) no
C8 Np C6 C5 127.8(6) no
C8 Np C6 C7 -19.2(5) no
C8 Np C6 H6 -126.1(9) no
C1 Np C7 C6 126.8(5) no
C1 Np C7 C8 -20.5(5) no
C1 Np C7 H7 -126.4(9) no
C2 Np C7 C6 103.0(5) no
C2 Np C7 C8 -44.2(6) no
C2 Np C7 H7 -150.1(9) no
C3 Np C7 C6 74.1(5) no
C3 Np C7 C8 -73.2(6) no
C3 Np C7 H7 -179.1(9) no
C4 Np C7 C6 43.5(5) no
C4 Np C7 C8 -103.8(6) no
C4 Np C7 H7 150.4(9) no
C5 Np C7 C6 19.2(4) no
C5 Np C7 C8 -128.1(6) no
C5 Np C7 H7 126.1(9) no
C6 Np C7 C8 -147.3(8) no
C6 Np C7 H7 107.0(10) no
C8 Np C7 C6 147.3(8) no
C8 Np C7 H7 -106.0(10) no
C1 Np C8 C7 145.3(7) no
C1 Np C8 H8 -107(2) no
C2 Np C8 C1 -18.5(4) no
C2 Np C8 C7 126.7(6) no
C2 Np C8 H8 -126(2) no
C3 Np C8 C1 -42.4(4) no
C3 Np C8 C7 103.2(6) no
C3 Np C8 H8 -149(2) no
C4 Np C8 C1 -72.9(4) no
C4 Np C8 C7 72.4(6) no
C4 Np C8 H8 -180.0(10) no
C5 Np C8 C1 -103.0(4) no
C5 Np C8 C7 42.3(5) no
C5 Np C8 H8 150(2) no
C6 Np C8 C1 -127.1(5) no
C6 Np C8 C7 18.2(5) no
C6 Np C8 H8 126(2) no
C7 Np C8 C1 -145.3(7) no
C7 Np C8 H8 108(2) no
Np C1 C2 C3 48.0(10) no
Np C1 C2 H2 -132.0(8) no
C8 C1 C2 Np -48.0(10) no
C8 C1 C2 C3 0(2) no
C8 C1 C2 H2 -180.0(10) no
H1 C1 C2 Np 132.1(8) no
H1 C1 C2 C3 -180.0(10) no
H1 C1 C2 H2 .0(10) no
Np C1 C8 C7 -49.0(10) no
Np C1 C8 H8 130.6(8) no
C2 C1 C8 Np 48.0(10) no
C2 C1 C8 H8 179.0(10) no
H1 C1 C8 Np -131.9(8) no
H1 C1 C8 C7 178.9(9) no
H1 C1 C8 H8 -1.0(10) no
Np C2 C3 C4 51.0(10) no
Np C2 C3 H3 -129.4(4) no
C1 C2 C3 Np -48.0(10) no
C1 C2 C3 C4 2(2) no
C1 C2 C3 H3 -178.0(10) no
H2 C2 C3 Np 131.8(8) no
H2 C2 C3 C4 -177.9(9) no
H2 C2 C3 H3 2.0(10) no
Np C3 C4 C5 48.5(9) no
Np C3 C4 H4 -131.6(7) no
C2 C3 C4 Np -51.0(10) no
C2 C3 C4 C5 -2(2) no
C2 C3 C4 H4 177.8(9) no
H3 C3 C4 Np 129.2(7) no
H3 C3 C4 C5 177.7(9) no
H3 C3 C4 H4 -2.0(10) no
Np C4 C5 C6 49.0(10) no
Np C4 C5 H5 -131.2(8) no
C3 C4 C5 Np -48.3(9) no
C3 C4 C5 C6 0(2) no
C3 C4 C5 H5 -179.5(8) no
H4 C4 C5 Np 131.9(7) no
H4 C4 C5 C6 -179(9) no
H4 C4 C5 H5 1.0(10) no
Np C5 C6 C7 48.0(10) no
Np C5 C6 H6 -131.6(7) no
C4 C5 C6 Np -48.0(10) no
C4 C5 C6 C7 0(2) no
C4 C5 C6 H6 180.0(10) no
H5 C5 C6 Np 131.5(8) no
H5 C5 C6 C7 179.8(9) no
H5 C5 C6 H6 .0(10) no
Np C6 C7 C8 49.0(10) no
Np C6 C7 H7 -131.2(8) no
C5 C6 C7 Np -48.0(10) no
C5 C6 C7 C8 1(2) no
C5 C6 C7 H7 -179.3(9) no
H6 C6 C7 Np 131.9(7) no
H6 C6 C7 C8 -179.1(9) no
H6 C6 C7 H7 1.0(10) no
Np C7 C8 C1 49.0(10) no
Np C7 C8 H8 -130.8(8) no
C6 C7 C8 Np -49.0(10) no
C6 C7 C8 C1 0(2) no
C6 C7 C8 H8 179.9(9) no
H7 C7 C8 Np 130.8(7) no
H7 C7 C8 C1 179.8(9) no
H7 C7 C8 H8 .0(10) no
